data_2012950
loop_
_publ_author_name
'Barnett, W. Mark'
'Baughman, Russell G.'
'Secondo, Paula M.'
'Hermansen, Charles J.'

_publ_section_title
;
 1,1'-Di(hydrazinocarbonylmethyl)-2,2'-biimidazole monohydrate and
 1,1'-di[2-(hydrazinocarbonyl)ethyl]-2,2'-biimidazole
;
_journal_issue 9
_journal_name_full 'Acta Crystallographica Section C'
_journal_page_first o565
_journal_page_last o567
_journal_paper_doi 10.1107/S0108270102013458
_journal_volume 58
_journal_year 2002
_chemical_formula_iupac 'C10 H14 N8 O2, H2 O'
_chemical_formula_moiety 'C10 H14 N8 O2, H2 O'
_chemical_formula_sum 'C10 H16 N8 O3'
_chemical_formula_weight 296.29
_chemical_name_systematic
;
1,1'-di(hydrazinoethanoyl)2,2'-biimidazole monohydrate
;
_space_group_IT_number 80
_symmetry_cell_setting tetragonal
_symmetry_space_group_name_Hall 'I 4bw'
_symmetry_space_group_name_H-M 'I 41'
_atom_sites_solution_hydrogens geom
_atom_sites_solution_primary direct
_atom_sites_solution_secondary difmap
_audit_creation_method SHELXL
_cell_angle_alpha 90.00
_cell_angle_beta 90.00
_cell_angle_gamma 90.00
_cell_formula_units_Z 4
_cell_length_a 9.7451(3)
_cell_length_b 9.7451(3)
_cell_length_c 14.1764(6)
_cell_measurement_reflns_used 100
_cell_measurement_temperature 293(2)
_cell_measurement_theta_max 19.68
_cell_measurement_theta_min 6.37
_cell_volume 1346.29(8)
_computing_cell_refinement 'P3/P4-PC Diffractometer Program'
_computing_data_collection 'P3/P4-PC Diffractometer Program (Siemens, 1991)'
_computing_data_reduction 'XDISK (Siemens, 1991)'
_computing_molecular_graphics 'SHELXTL/PC (Sheldrick, 1990b)'
_computing_publication_material 'SHELXTL/PC and SHELXL93'
_computing_structure_refinement 'SHELXL93 (Sheldrick, 1993)'
_computing_structure_solution 'SHELXS86 (Sheldrick, 1990a)'
_diffrn_ambient_temperature 293(2)
_diffrn_measured_fraction_theta_full 0.99
_diffrn_measured_fraction_theta_max 0.99
_diffrn_measurement_device 'Siemens--Bruker P4'
_diffrn_measurement_method \q/2\q
_diffrn_radiation_monochromator graphite
_diffrn_radiation_source 'normal-focus sealed tube'
_diffrn_radiation_type MoK\a
_diffrn_radiation_wavelength 0.71073
_diffrn_reflns_av_R_equivalents 0.0154
_diffrn_reflns_av_sigmaI/netI 0.0258
_diffrn_reflns_limit_h_max 1
_diffrn_reflns_limit_h_min -11
_diffrn_reflns_limit_k_max 11
_diffrn_reflns_limit_k_min -1
_diffrn_reflns_limit_l_max 1
_diffrn_reflns_limit_l_min -16
_diffrn_reflns_number 939
_diffrn_reflns_theta_full 25.0
_diffrn_reflns_theta_max 24.99
_diffrn_reflns_theta_min 2.54
_diffrn_standards_decay_%
;
 ave. in \s(I)'s of 1.7
;
_diffrn_standards_interval_count 100
_diffrn_standards_number 3
_exptl_absorpt_coefficient_mu 0.113
_exptl_absorpt_correction_type none
_exptl_crystal_colour colorless
_exptl_crystal_density_diffrn 1.462
_exptl_crystal_density_meas ?
_exptl_crystal_description 'block cut from larger crystal'
_exptl_crystal_F_000 624
_exptl_crystal_size_max 0.59
_exptl_crystal_size_mid 0.50
_exptl_crystal_size_min 0.45
_refine_diff_density_max 0.136
_refine_diff_density_min -0.160
_refine_ls_extinction_method none
_refine_ls_goodness_of_fit_all 1.118
_refine_ls_goodness_of_fit_ref 1.139
_refine_ls_hydrogen_treatment mixed
_refine_ls_matrix_type full
_refine_ls_number_parameters 99
_refine_ls_number_reflns 620
_refine_ls_number_restraints 3
_refine_ls_restrained_S_all 1.115
_refine_ls_restrained_S_obs 1.135
_refine_ls_R_factor_all 0.0370
_refine_ls_R_factor_gt 0.0316
_refine_ls_shift/su_max <0.001
_refine_ls_shift/su_mean 0.000
_refine_ls_structure_factor_coef Fsqd
_refine_ls_weighting_details 'w = 1/[\s^2^(Fo^2^)+(0.0380P)^2^+0.5103P] where P = (Fo^2^+2Fc^2^)/3'
_refine_ls_weighting_scheme calc
_refine_ls_wR_factor_all 0.0798
_refine_ls_wR_factor_ref 0.0767
_reflns_number_gt 562
_reflns_number_total 620
_reflns_threshold_expression I>2\s(I)
_cod_data_source_file sk1568.cif
_cod_data_source_block I
_cod_depositor_comments
;
The following automatic conversions were performed:
'_symmetry_cell_setting' value 'Tetragonal' changed to 'tetragonal'
according to '/home/saulius/struct/CIF-dictionaries/cif_core.dic'
dictionary named 'cif_core.dic' version 2.4.1 from 2010-06-29.

Automatic conversion script
Id: cif_fix_enum 1527 2010-12-29 10:47:43Z saulius 

The following automatic conversions were performed:

'_symmetry_cell_setting' value 'Tetragonal' changed to 'tetragonal'
according to /home/saulius/struct/CIF-dictionaries/cif_core.dic
dictionary named 'cif_core.dic' version 2.4.1 from 2010-06-29.

Automatic conversion script
Id: cif_fix_values 1715 2011-07-08 13:25:40Z adriana 

The following automatic conversions were performed:

'_exptl_crystal_density_meas' value 'not measured' was changed to '?'
- the value is perceived as not measured.

Automatic conversion script
Id: cif_fix_values 3008 2015-01-20 13:52:24Z robertas 
;
_cod_original_cell_volume 1346.30(8)
_cod_database_code 2012950

loop_
_symmetry_equiv_pos_as_xyz
'x, y, z'
'-x+1/2, -y+1/2, z+1/2'
'-y, x+1/2, z+1/4'
'y+1/2, -x, z+3/4'
'x+1/2, y+1/2, z+1/2'
'-x+1, -y+1, z+1'
'-y+1/2, x+1, z+3/4'
'y+1, -x+1/2, z+5/4'

loop_
_atom_site_aniso_label
_atom_site_aniso_U_11
_atom_site_aniso_U_22
_atom_site_aniso_U_33
_atom_site_aniso_U_12
_atom_site_aniso_U_13
_atom_site_aniso_U_23
O1 0.0381(11) 0.0450(13) 0.0321(11) 0.0104(9) 0.0037(10) 0.0089(10)
O2 0.099(3) 0.058(2) 0.046(2) -0.025(2) 0.000 0.000
N1 0.0289(12) 0.0284(12) 0.0367(13) -0.0004(10) 0.0056(11) -0.0003(12)
N2 0.0298(13) 0.0344(14) 0.054(2) 0.0040(10) 0.0030(13) -0.0013(14)
N3 0.0335(13) 0.0349(14) 0.0331(12) 0.0082(11) 0.0011(11) 0.0030(11)
N4 0.0372(14) 0.0402(15) 0.0430(15) 0.0095(10) 0.0067(13) -0.0004(13)
C1 0.0301(14) 0.0284(14) 0.032(2) 0.0004(12) 0.0007(14) -0.0002(13)
C2 0.0294(15) 0.041(2) 0.049(2) -0.0050(14) 0.0074(15) -0.005(2)
C3 0.0250(14) 0.046(2) 0.063(2) -0.0011(14) 0.006(2) -0.005(2)
C4 0.036(2) 0.0238(14) 0.036(2) 0.0007(11) 0.0063(15) 0.0053(13)
C5 0.0276(14) 0.0228(15) 0.0324(15) -0.0033(11) 0.0004(13) 0.0030(12)

loop_
_atom_site_label
_atom_site_fract_x
_atom_site_fract_y
_atom_site_fract_z
_atom_site_U_iso_or_equiv
_atom_site_thermal_displace_type
_atom_site_calc_flag
_atom_site_refinement_flags
_atom_site_occupancy
_atom_site_disorder_group
_atom_site_type_symbol
O1 0.5130(2) 0.2547(2) 0.5599(2) 0.0384(5) Uani d . 1 . O
O2 0.5000 0.0000 0.41219(13) 0.0676(13) Uani d SD 1 . O
H2A 0.503(6) 0.0691(2) 0.3757(3) 0.080 Uiso d D 1 . H
N1 0.4009(2) 0.3361(2) 0.7275(2) 0.0314(5) Uani d . 1 . N
N2 0.3170(3) 0.5473(3) 0.7237(3) 0.0395(7) Uani d . 1 . N
N3 0.6668(2) 0.1164(3) 0.6313(3) 0.0338(6) Uani d . 1 . N
H3A 0.6945(2) 0.0809(3) 0.6870(3) 0.080 Uiso d R 1 . H
N4 0.7422(3) 0.0819(3) 0.5499(2) 0.0402(6) Uani d . 1 . N
H4D 0.6858(3) 0.0402(3) 0.5084(2) 0.080 Uiso d R 1 . H
H4C 0.7767(3) 0.1584(3) 0.5234(2) 0.080 Uiso d R 1 . H
C1 0.4306(3) 0.4728(3) 0.7275(3) 0.0302(6) Uani d . 1 . C
C2 0.2607(3) 0.3242(3) 0.7222(3) 0.0397(7) Uani d . 1 . C
H2 0.2071(3) 0.2414(3) 0.7198(3) 0.080 Uiso d R 1 . H
C3 0.2128(3) 0.4538(4) 0.7201(3) 0.0448(8) Uani d . 1 . C
H3 0.1173(3) 0.4782(4) 0.7174(3) 0.080 Uiso d R 1 . H
C4 0.4940(3) 0.2194(3) 0.7275(3) 0.0320(7) Uani d . 1 . C
H4A 0.4453(3) 0.1374(3) 0.7450(3) 0.080 Uiso d R 1 . H
H4B 0.5650(3) 0.2348(3) 0.7735(3) 0.080 Uiso d R 1 . H
C5 0.5589(3) 0.2002(3) 0.6308(3) 0.0276(6) Uani d . 1 . C

loop_
_atom_type_symbol
_atom_type_description
_atom_type_scat_dispersion_real
_atom_type_scat_dispersion_imag
_atom_type_scat_source
C C 0.0033 0.0016 'International Tables Vol C Tables 4.2.6.8 and 6.1.1.4'
H H 0.0000 0.0000 'International Tables Vol C Tables 4.2.6.8 and 6.1.1.4'
N N 0.0061 0.0033 'International Tables Vol C Tables 4.2.6.8 and 6.1.1.4'
O O 0.0106 0.0060 'International Tables Vol C Tables 4.2.6.8 and 6.1.1.4'

loop_
_geom_angle_atom_site_label_1
_geom_angle_atom_site_label_2
_geom_angle_atom_site_label_3
_geom_angle_site_symmetry_3
_geom_angle
_geom_angle_publ_flag
C1 N1 C2 . 107.1(2) ?
C1 N1 C4 . 129.2(2) yes
C2 N1 C4 . 123.7(3) yes
C1 N2 C3 . 104.9(3) ?
C5 N3 N4 . 123.6(3) yes
C5 N3 H3A . 118.4 ?
N4 N3 H3A . 117.96 ?
N3 N4 H4D . 108.9 ?
N3 N4 H4C . 109.8 ?
H4D N4 H4C . 109.2 ?
N2 C1 N1 . 111.0(2) ?
N2 C1 C1 6_554 125.3(3) yes
N1 C1 C1 6_554 123.6(3) yes
C3 C2 N1 . 105.5(3) ?
C3 C2 H2 . 126.7 ?
N1 C2 H2 . 127.8 ?
C2 C3 N2 . 111.6(3) ?
C2 C3 H3 . 124.7 ?
N2 C3 H3 . 123.8 ?
N1 C4 C5 . 110.8(2) yes
N1 C4 H4A . 109.98 ?
C5 C4 H4A . 109.65 ?
N1 C4 H4B . 109.1 ?
C5 C4 H4B . 109.33 ?
H4A C4 H4B . 108.0 ?
O1 C5 N3 . 124.0(3) yes
O1 C5 C4 . 122.4(2) yes
N3 C5 C4 . 113.5(3) yes
H4D O2 H2A . 102 yes
H4D O2 H2A 6_544 122 yes

loop_
_geom_bond_atom_site_label_1
_geom_bond_atom_site_label_2
_geom_bond_site_symmetry_2
_geom_bond_distance
_geom_bond_publ_flag
O1 C5 . 1.222(4) yes
O2 H2A . 0.850(5) ?
N1 C1 . 1.364(4) ?
N1 C2 . 1.374(4) ?
N1 C4 . 1.455(3) yes
N2 C1 . 1.325(4) ?
N2 C3 . 1.366(4) ?
N3 C5 . 1.331(4) yes
N3 N4 . 1.410(4) yes
N3 H3A . 0.90 ?
N4 H4D . 0.90 ?
N4 H4C . 0.90 ?
C1 C1 6_554 1.453(5) yes
C2 C3 . 1.346(5) ?
C2 H2 . 0.96 ?
C3 H3 . 0.96 ?
C4 C5 . 1.521(4) yes
C4 H4A . 0.96 ?
C4 H4B . 0.96 ?

loop_
_geom_hbond_atom_site_label_D
_geom_hbond_atom_site_label_H
_geom_hbond_atom_site_label_A
_geom_hbond_site_symmetry_A
_geom_hbond_distance_DH
_geom_hbond_distance_HA
_geom_hbond_distance_DA
_geom_hbond_angle_DHA
O2 H2a N4 4_564 0.850(5) 2.27(2) 3.080(3) 161(4)
N3 H3a O1 3_645 0.90 1.93 2.830(3) 176
N4 H4c N2 7_644 0.90 2.41 3.260(4) 157
N4 H4d O2 . 0.90 2.30 3.165(4) 161
